data_1544187
loop_
_publ_author_name
'Grant, Lauren N.'
'Pinter, Balazs'
'Kurogi, Takashi'
'Carroll, Maria E.'
'Wu, Gang'
'Manor, Brian C.'
'Carroll, Patrick J.'
'Mindiola, Daniel J.'

_publ_section_title
;
 Molecular titanium nitrides: nucleophiles unleashed.
;
_journal_issue 2
_journal_name_full 'Chemical science'
_journal_page_first 1209
_journal_page_last 1224
_journal_paper_doi 10.1039/c6sc03422e
_journal_volume 8
_journal_year 2017
_chemical_formula_moiety 'C44 H62 N2 O P2 Ti'
_chemical_formula_sum 'C44 H62 N2 O P2 Ti'
_chemical_formula_weight 744.79
_space_group_crystal_system monoclinic
_space_group_IT_number 14
_space_group_name_Hall '-P 2ybc'
_space_group_name_H-M_alt 'P 1 21/c 1'
_symmetry_space_group_name_Hall '-P 2ybc'
_symmetry_space_group_name_H-M 'P 1 21/c 1'
_atom_sites_solution_hydrogens geom
_atom_sites_solution_primary direct
_audit_creation_date 2016-06-21
_audit_creation_method
;
Olex2 1.2
(compiled 2016.02.19 svn.r3266 for OlexSys, GUI svn.r5155)
;
_audit_update_record
;
2016-07-04 deposited with the CCDC.
2016-09-22 downloaded from the CCDC.
;
_cell_angle_alpha 90
_cell_angle_beta 111.694(2)
_cell_angle_gamma 90
_cell_formula_units_Z 4
_cell_length_a 13.5295(4)
_cell_length_b 19.5970(6)
_cell_length_c 16.8163(5)
_cell_measurement_reflns_used 9971
_cell_measurement_temperature 100
_cell_measurement_theta_max 26.73
_cell_measurement_theta_min 2.45
_cell_volume 4142.8(2)
_computing_data_collection 'Bruker APEX2 v2014.11-0'
_computing_data_reduction 'Bruker SAINT v8.34A'
_computing_molecular_graphics 'Mercury v3.6'
_computing_publication_material 'Olex2 (Dolomanov et al., 2009)'
_computing_structure_refinement 'SHELXL-2014/7 (Sheldrick, 2008)'
_computing_structure_solution 'SHELXS-97 (Sheldrick, 2008)'
_diffrn_ambient_temperature 100
_diffrn_measured_fraction_theta_full 1.000
_diffrn_measured_fraction_theta_max 0.999
_diffrn_measurement_device 'CCD area detector'
_diffrn_measurement_device_type 'Bruker APEXII'
_diffrn_measurement_method '\w and \f scans'
_diffrn_radiation_monochromator graphite
_diffrn_radiation_type MoK\a
_diffrn_radiation_wavelength 0.71073
_diffrn_reflns_av_R_equivalents 0.0998
_diffrn_reflns_av_unetI/netI 0.0671
_diffrn_reflns_Laue_measured_fraction_full 1.000
_diffrn_reflns_Laue_measured_fraction_max 0.999
_diffrn_reflns_limit_h_max 16
_diffrn_reflns_limit_h_min -17
_diffrn_reflns_limit_k_max 25
_diffrn_reflns_limit_k_min 0
_diffrn_reflns_limit_l_max 21
_diffrn_reflns_limit_l_min 0
_diffrn_reflns_number 121090
_diffrn_reflns_point_group_measured_fraction_full 1.000
_diffrn_reflns_point_group_measured_fraction_max 0.999
_diffrn_reflns_theta_full 25.242
_diffrn_reflns_theta_max 27.511
_diffrn_reflns_theta_min 1.620
_diffrn_source 'sealed tube'
_exptl_absorpt_coefficient_mu 0.318
_exptl_absorpt_correction_T_max 0.745552
_exptl_absorpt_correction_T_min 0.567959
_exptl_absorpt_correction_type multi-scan
_exptl_absorpt_process_details 'TWINABS v2012/1'
_exptl_crystal_colour 'dark orange'
_exptl_crystal_density_diffrn 1.194
_exptl_crystal_description prism
_exptl_crystal_F_000 1600
_exptl_crystal_size_max 0.25
_exptl_crystal_size_mid 0.22
_exptl_crystal_size_min 0.06
_refine_diff_density_max 0.926
_refine_diff_density_min -0.692
_refine_diff_density_rms 0.090
_refine_ls_extinction_method none
_refine_ls_goodness_of_fit_ref 1.036
_refine_ls_hydrogen_treatment constr
_refine_ls_matrix_type full
_refine_ls_number_parameters 468
_refine_ls_number_reflns 9527
_refine_ls_number_restraints 0
_refine_ls_restrained_S_all 1.036
_refine_ls_R_factor_all 0.0881
_refine_ls_R_factor_gt 0.0582
_refine_ls_shift/su_max 0.001
_refine_ls_shift/su_mean 0.000
_refine_ls_structure_factor_coef Fsqd
_refine_ls_weighting_details 'w=1/[\s^2^(Fo^2^)+(0.0766P)^2^+2.2453P] where P=(Fo^2^+2Fc^2^)/3'
_refine_ls_weighting_scheme calc
_refine_ls_wR_factor_gt 0.1332
_refine_ls_wR_factor_ref 0.1504
_reflns_number_gt 7230
_reflns_number_total 9527
_reflns_threshold_expression 'I > 2\s(I)'
_cod_data_source_file c6sc03422e2.cif
_cod_data_source_block 9191
_cod_depositor_comments
;Adding full bibliography for 1544183--1544188.cif.

 Adding full bibliography for 1544183--1544188.cif.

The following automatic conversions were performed:

data name '_exptl_crystal_color' was replaced with
'_exptl_crystal_colour' as specified in the replacement file
'data/replacement-values/replacement_tags.lst'.

Automatic conversion script
Id: cif_correct_tags 9268 2022-04-12 08:56:07Z antanas 
;
_cod_database_code 1544187

loop_
_space_group_symop_operation_xyz
'x, y, z'
'-x, y+1/2, -z+1/2'
'-x, -y, -z'
'x, -y-1/2, z-1/2'

loop_
_atom_site_label
_atom_site_type_symbol
_atom_site_fract_x
_atom_site_fract_y
_atom_site_fract_z
_atom_site_U_iso_or_equiv
_atom_site_adp_type
_atom_site_occupancy
_atom_site_site_symmetry_order
_atom_site_calc_flag
_atom_site_refinement_flags_posn
Ti1 Ti 0.39041(5) 0.67127(3) 0.35572(4) 0.02131(14) Uani 1 1 d .
P1 P 0.59170(7) 0.70780(4) 0.43763(5) 0.02118(18) Uani 1 1 d .
P2 P 0.18769(7) 0.63674(4) 0.27319(5) 0.02393(19) Uani 1 1 d .
O1 O 0.3788(2) 0.64824(12) 0.44589(14) 0.0303(5) Uani 1 1 d .
N1 N 0.3908(2) 0.77643(13) 0.33934(16) 0.0224(5) Uani 1 1 d .
N2 N 0.3974(2) 0.58939(13) 0.27952(17) 0.0229(6) Uani 1 1 d .
C1 C 0.4688(3) 0.82268(16) 0.3871(2) 0.0231(7) Uani 1 1 d .
C2 C 0.4536(3) 0.89378(16) 0.3829(2) 0.0251(7) Uani 1 1 d .
H2 H 0.3893 0.9116 0.3462 0.033 Uiso 1 1 calc R
C3 C 0.5321(3) 0.93758(17) 0.4322(2) 0.0264(7) Uani 1 1 d .
H3 H 0.5190 0.9843 0.4276 0.035 Uiso 1 1 calc R
C4 C 0.6301(3) 0.91455(16) 0.4884(2) 0.0246(7) Uani 1 1 d .
C5 C 0.6468(3) 0.84430(16) 0.4929(2) 0.0250(7) Uani 1 1 d .
H5 H 0.7113 0.8272 0.5304 0.033 Uiso 1 1 calc R
C6 C 0.5690(3) 0.79843(16) 0.4427(2) 0.0224(7) Uani 1 1 d .
C7 C 0.7161(3) 0.96389(18) 0.5387(2) 0.0302(8) Uani 1 1 d .
H7a H 0.7369 0.9910 0.5000 0.045 Uiso 1 1 calc GR
H7b H 0.7765 0.9389 0.5760 0.045 Uiso 1 1 calc GR
H7c H 0.6896 0.9931 0.5721 0.045 Uiso 1 1 calc GR
C8 C 0.6617(3) 0.68138(17) 0.5502(2) 0.0252(7) Uani 1 1 d .
H8 H 0.7254 0.7098 0.5747 0.034 Uiso 1 1 calc R
C9 C 0.5919(3) 0.69331(18) 0.6021(2) 0.0323(8) Uani 1 1 d .
H9a H 0.5247 0.6709 0.5747 0.048 Uiso 1 1 calc GR
H9b H 0.5805 0.7414 0.6056 0.048 Uiso 1 1 calc GR
H9c H 0.6264 0.6751 0.6586 0.048 Uiso 1 1 calc GR
C10 C 0.6971(3) 0.60670(17) 0.5570(2) 0.0298(8) Uani 1 1 d .
H10a H 0.7400 0.5963 0.6154 0.045 Uiso 1 1 calc GR
H10b H 0.7378 0.5993 0.5216 0.045 Uiso 1 1 calc GR
H10c H 0.6356 0.5776 0.5383 0.045 Uiso 1 1 calc GR
C11 C 0.6913(3) 0.70111(17) 0.3862(2) 0.0250(7) Uani 1 1 d .
H11 H 0.6957 0.6528 0.3727 0.033 Uiso 1 1 calc R
C12 C 0.6498(3) 0.73977(17) 0.3014(2) 0.0287(7) Uani 1 1 d .
H12a H 0.6552 0.7880 0.3124 0.043 Uiso 1 1 calc GR
H12b H 0.5767 0.7279 0.2706 0.043 Uiso 1 1 calc GR
H12c H 0.6913 0.7278 0.2680 0.043 Uiso 1 1 calc GR
C13 C 0.8038(3) 0.72437(19) 0.4405(2) 0.0331(8) Uani 1 1 d .
H13a H 0.8498 0.7171 0.4094 0.050 Uiso 1 1 calc GR
H13b H 0.8294 0.6986 0.4928 0.050 Uiso 1 1 calc GR
H13c H 0.8029 0.7720 0.4535 0.050 Uiso 1 1 calc GR
C14 C 0.2913(3) 0.80816(16) 0.2883(2) 0.0246(7) Uani 1 1 d .
C15 C 0.2175(3) 0.82458(17) 0.3259(2) 0.0288(7) Uani 1 1 d .
C16 C 0.1200(3) 0.85270(19) 0.2754(3) 0.0366(9) Uani 1 1 d .
H16 H 0.0702 0.8626 0.2999 0.049 Uiso 1 1 calc R
C17 C 0.0953(3) 0.86638(19) 0.1886(3) 0.0371(9) Uani 1 1 d .
C18 C 0.1715(3) 0.85349(18) 0.1544(2) 0.0334(8) Uani 1 1 d .
H18 H 0.1561 0.8636 0.0971 0.044 Uiso 1 1 calc R
C19 C 0.2705(3) 0.82594(16) 0.2023(2) 0.0269(7) Uani 1 1 d .
C20 C 0.2464(3) 0.8162(2) 0.4217(2) 0.0356(8) Uani 1 1 d .
H20a H 0.3009 0.8484 0.4517 0.053 Uiso 1 1 calc GR
H20b H 0.2720 0.7707 0.4383 0.053 Uiso 1 1 calc GR
H20c H 0.1847 0.8242 0.4356 0.053 Uiso 1 1 calc GR
C21 C -0.0123(3) 0.8956(2) 0.1353(3) 0.0518(12) Uani 1 1 d .
H21a H -0.0137 0.9068 0.0794 0.078 Uiso 1 1 calc GR
H21b H -0.0249 0.9361 0.1624 0.078 Uiso 1 1 calc GR
H21c H -0.0666 0.8626 0.1305 0.078 Uiso 1 1 calc GR
C22 C 0.3535(3) 0.81798(18) 0.1640(2) 0.0333(8) Uani 1 1 d .
H22a H 0.4040 0.8545 0.1831 0.050 Uiso 1 1 calc GR
H22b H 0.3204 0.8191 0.1027 0.050 Uiso 1 1 calc GR
H22c H 0.3894 0.7751 0.1816 0.050 Uiso 1 1 calc GR
C23 C 0.3169(3) 0.54228(16) 0.2408(2) 0.0243(7) Uani 1 1 d .
C24 C 0.3355(3) 0.48105(17) 0.2040(2) 0.0280(7) Uani 1 1 d .
H24 H 0.4042 0.4702 0.2083 0.037 Uiso 1 1 calc R
C25 C 0.2527(3) 0.43706(18) 0.1619(2) 0.0333(8) Uani 1 1 d .
H25 H 0.2674 0.3976 0.1376 0.044 Uiso 1 1 calc R
C26 C 0.1485(3) 0.44938(19) 0.1544(3) 0.0369(9) Uani 1 1 d .
C27 C 0.1304(3) 0.50838(19) 0.1926(2) 0.0319(8) Uani 1 1 d .
H27 H 0.0620 0.5173 0.1906 0.042 Uiso 1 1 calc R
C28 C 0.2118(3) 0.55490(17) 0.2340(2) 0.0270(7) Uani 1 1 d .
C29 C 0.0592(4) 0.4021(2) 0.1041(3) 0.0553(13) Uani 1 1 d .
H29a H 0.0637 0.3926 0.0495 0.083 Uiso 1 1 calc GR
H29b H -0.0079 0.4233 0.0957 0.083 Uiso 1 1 calc GR
H29c H 0.0650 0.3602 0.1351 0.083 Uiso 1 1 calc GR
C30 C 0.1047(3) 0.61537(18) 0.3368(2) 0.0286(8) Uani 1 1 d .
H30 H 0.0414 0.5914 0.2987 0.038 Uiso 1 1 calc R
C31 C 0.1633(3) 0.56711(19) 0.4101(2) 0.0326(8) Uani 1 1 d .
H31a H 0.2239 0.5901 0.4504 0.049 Uiso 1 1 calc GR
H31b H 0.1867 0.5277 0.3879 0.049 Uiso 1 1 calc GR
H31c H 0.1164 0.5531 0.4381 0.049 Uiso 1 1 calc GR
C32 C 0.0669(4) 0.6788(2) 0.3698(3) 0.0424(10) Uani 1 1 d .
H32a H 0.0167 0.6659 0.3951 0.064 Uiso 1 1 calc GR
H32b H 0.0336 0.7096 0.3230 0.064 Uiso 1 1 calc GR
H32c H 0.1267 0.7010 0.4119 0.064 Uiso 1 1 calc GR
C33 C 0.0984(3) 0.6826(2) 0.1772(2) 0.0325(8) Uani 1 1 d .
H33 H 0.0995 0.7307 0.1933 0.043 Uiso 1 1 calc R
C34 C 0.1454(3) 0.6790(2) 0.1079(2) 0.0363(9) Uani 1 1 d .
H34a H 0.1374 0.6335 0.0850 0.054 Uiso 1 1 calc GR
H34b H 0.2195 0.6905 0.1319 0.054 Uiso 1 1 calc GR
H34c H 0.1088 0.7105 0.0629 0.054 Uiso 1 1 calc GR
C35 C -0.0183(3) 0.6605(2) 0.1416(3) 0.0476(11) Uani 1 1 d .
H35a H -0.0566 0.6871 0.0918 0.071 Uiso 1 1 calc GR
H35b H -0.0488 0.6674 0.1842 0.071 Uiso 1 1 calc GR
H35c H -0.0229 0.6130 0.1263 0.071 Uiso 1 1 calc GR
C36 C 0.4995(3) 0.57184(16) 0.2781(2) 0.0234(7) Uani 1 1 d .
C37 C 0.5690(3) 0.52877(16) 0.3414(2) 0.0253(7) Uani 1 1 d .
C38 C 0.6711(3) 0.51676(17) 0.3423(2) 0.0272(7) Uani 1 1 d .
H38 H 0.7175 0.4894 0.3850 0.036 Uiso 1 1 calc R
C39 C 0.7052(3) 0.54496(17) 0.2805(2) 0.0276(7) Uani 1 1 d .
C40 C 0.6317(3) 0.58177(16) 0.2143(2) 0.0267(7) Uani 1 1 d .
H40 H 0.6519 0.5984 0.1707 0.036 Uiso 1 1 calc R
C41 C 0.5294(3) 0.59468(16) 0.2106(2) 0.0244(7) Uani 1 1 d .
C42 C 0.5310(3) 0.49383(17) 0.4048(2) 0.0296(7) Uani 1 1 d .
H42a H 0.5001 0.5270 0.4307 0.044 Uiso 1 1 calc GR
H42b H 0.5900 0.4721 0.4482 0.044 Uiso 1 1 calc GR
H42c H 0.4785 0.4602 0.3757 0.044 Uiso 1 1 calc GR
C43 C 0.8176(3) 0.5355(2) 0.2851(3) 0.0380(9) Uani 1 1 d .
H43a H 0.8198 0.4989 0.2478 0.057 Uiso 1 1 calc GR
H43b H 0.8628 0.5248 0.3428 0.057 Uiso 1 1 calc GR
H43c H 0.8418 0.5769 0.2676 0.057 Uiso 1 1 calc GR
C44 C 0.4510(3) 0.63116(18) 0.1353(2) 0.0295(8) Uani 1 1 d .
H44a H 0.4794 0.6353 0.0910 0.044 Uiso 1 1 calc GR
H44b H 0.4375 0.6758 0.1526 0.044 Uiso 1 1 calc GR
H44c H 0.3857 0.6058 0.1141 0.044 Uiso 1 1 calc GR

loop_
_atom_site_aniso_label
_atom_site_aniso_U_11
_atom_site_aniso_U_22
_atom_site_aniso_U_33
_atom_site_aniso_U_23
_atom_site_aniso_U_13
_atom_site_aniso_U_12
Ti1 0.0312(3) 0.0187(3) 0.0158(3) -0.0004(2) 0.0107(2) -0.0006(2)
P1 0.0302(4) 0.0177(4) 0.0167(4) -0.0001(3) 0.0100(3) 0.0005(3)
P2 0.0301(4) 0.0247(4) 0.0192(4) -0.0021(3) 0.0117(4) -0.0011(3)
O1 0.0388(14) 0.0343(13) 0.0192(12) 0.0017(10) 0.0123(11) -0.0026(11)
N1 0.0292(14) 0.0192(12) 0.0190(13) 0.0001(10) 0.0091(12) 0.0040(11)
N2 0.0319(14) 0.0201(13) 0.0197(13) -0.0006(10) 0.0129(12) -0.0009(11)
C1 0.0339(17) 0.0221(15) 0.0162(15) 0.0002(13) 0.0125(14) 0.0007(13)
C2 0.0349(17) 0.0231(16) 0.0186(16) 0.0005(13) 0.0115(14) 0.0037(13)
C3 0.0409(19) 0.0193(15) 0.0227(17) -0.0010(13) 0.0161(15) 0.0018(14)
C4 0.0385(19) 0.0233(16) 0.0157(15) -0.0015(13) 0.0143(14) -0.0032(14)
C5 0.0338(17) 0.0246(16) 0.0195(16) 0.0013(13) 0.0133(14) 0.0010(13)
C6 0.0333(17) 0.0191(15) 0.0185(15) -0.0004(13) 0.0139(13) 0.0014(12)
C7 0.043(2) 0.0235(17) 0.0265(18) -0.0022(14) 0.0153(16) -0.0046(15)
C8 0.0333(17) 0.0230(16) 0.0179(16) -0.0016(13) 0.0078(14) -0.0016(13)
C9 0.052(2) 0.0304(18) 0.0163(16) -0.0025(14) 0.0152(16) 0.0029(16)
C10 0.042(2) 0.0238(17) 0.0255(17) 0.0027(14) 0.0140(16) 0.0048(15)
C11 0.0356(18) 0.0207(15) 0.0221(17) -0.0009(13) 0.0146(15) -0.0001(13)
C12 0.0418(19) 0.0263(17) 0.0223(17) -0.0014(14) 0.0170(15) -0.0016(15)
C13 0.0338(19) 0.0350(19) 0.034(2) 0.0019(16) 0.0166(16) -0.0013(15)
C14 0.0317(17) 0.0209(16) 0.0199(16) -0.0032(13) 0.0080(13) 0.0012(13)
C15 0.0340(17) 0.0276(17) 0.0252(17) -0.0041(14) 0.0115(15) 0.0026(14)
C16 0.0342(19) 0.036(2) 0.042(2) -0.0119(18) 0.0173(17) 0.0033(15)
C17 0.037(2) 0.0280(19) 0.037(2) -0.0003(17) 0.0031(17) 0.0047(15)
C18 0.044(2) 0.0290(18) 0.0244(18) 0.0002(15) 0.0088(16) 0.0010(16)
C19 0.0384(19) 0.0201(16) 0.0224(17) -0.0004(13) 0.0113(15) 0.0009(14)
C20 0.040(2) 0.044(2) 0.0273(19) -0.0075(17) 0.0182(17) -0.0018(17)
C21 0.042(2) 0.044(2) 0.054(3) -0.005(2) -0.001(2) 0.0111(19)
C22 0.048(2) 0.0272(17) 0.0275(19) 0.0044(15) 0.0171(16) -0.0005(16)
C23 0.0357(17) 0.0224(16) 0.0181(16) 0.0018(13) 0.0140(14) -0.0016(14)
C24 0.041(2) 0.0248(17) 0.0229(17) -0.0029(14) 0.0176(15) -0.0004(14)
C25 0.054(2) 0.0219(16) 0.032(2) -0.0096(15) 0.0244(18) -0.0097(16)
C26 0.051(2) 0.033(2) 0.035(2) -0.0117(16) 0.0242(18) -0.0148(17)
C27 0.0372(19) 0.0338(19) 0.0295(19) -0.0079(16) 0.0179(16) -0.0069(15)
C28 0.0403(19) 0.0254(17) 0.0198(16) -0.0032(13) 0.0163(15) -0.0025(14)
C29 0.058(3) 0.060(3) 0.057(3) -0.034(2) 0.033(2) -0.027(2)
C30 0.0313(18) 0.0282(18) 0.0293(19) -0.0013(15) 0.0148(15) -0.0012(14)
C31 0.044(2) 0.0302(18) 0.0282(19) 0.0040(15) 0.0190(17) -0.0024(16)
C32 0.056(2) 0.040(2) 0.046(2) 0.0023(19) 0.037(2) 0.0054(19)
C33 0.0359(19) 0.035(2) 0.0241(18) 0.0029(16) 0.0076(15) -0.0017(16)
C34 0.052(2) 0.036(2) 0.0198(17) -0.0017(16) 0.0123(16) -0.0070(17)
C35 0.039(2) 0.055(3) 0.039(2) 0.009(2) 0.0039(19) -0.0060(19)
C36 0.0335(17) 0.0187(15) 0.0201(16) -0.0038(13) 0.0125(14) -0.0012(13)
C37 0.0406(19) 0.0173(15) 0.0213(16) -0.0009(13) 0.0153(14) -0.0002(13)
C38 0.0372(18) 0.0193(16) 0.0255(17) -0.0001(14) 0.0119(15) 0.0034(13)
C39 0.0364(19) 0.0216(16) 0.0292(18) -0.0048(14) 0.0172(15) 0.0003(14)
C40 0.0414(19) 0.0240(16) 0.0207(16) -0.0023(13) 0.0185(15) -0.0021(14)
C41 0.0379(18) 0.0182(15) 0.0188(16) -0.0015(12) 0.0126(14) -0.0021(13)
C42 0.043(2) 0.0263(17) 0.0236(17) 0.0045(14) 0.0174(16) -0.0001(15)
C43 0.038(2) 0.037(2) 0.044(2) -0.0017(18) 0.0198(18) 0.0012(16)
C44 0.0409(19) 0.0265(17) 0.0222(17) 0.0027(14) 0.0127(15) 0.0015(15)

loop_
_atom_type_symbol
_atom_type_description
_atom_type_scat_dispersion_real
_atom_type_scat_dispersion_imag
_atom_type_scat_source
C C 0.0033 0.0016 'International Tables Vol C Tables 4.2.6.8 and 6.1.1.4'
H H 0.0000 0.0000 'International Tables Vol C Tables 4.2.6.8 and 6.1.1.4'
N N 0.0061 0.0033 'International Tables Vol C Tables 4.2.6.8 and 6.1.1.4'
O O 0.0106 0.0060 'International Tables Vol C Tables 4.2.6.8 and 6.1.1.4'
P P 0.1023 0.0942 'International Tables Vol C Tables 4.2.6.8 and 6.1.1.4'
Ti Ti 0.2776 0.4457 'International Tables Vol C Tables 4.2.6.8 and 6.1.1.4'

loop_
_geom_angle_atom_site_label_1
_geom_angle_atom_site_label_2
_geom_angle_atom_site_label_3
_geom_angle
P1 Ti1 P2 179.08(3)
O1 Ti1 P1 91.42(9)
O1 Ti1 P2 88.85(9)
O1 Ti1 N1 113.58(11)
O1 Ti1 N2 113.49(11)
N1 Ti1 P1 75.47(8)
N1 Ti1 P2 103.62(8)
N2 Ti1 P1 104.86(8)
N2 Ti1 P2 75.83(8)
N2 Ti1 N1 132.91(10)
C6 P1 Ti1 97.46(11)
C6 P1 C8 104.94(15)
C6 P1 C11 104.85(15)
C8 P1 Ti1 119.60(11)
C8 P1 C11 105.78(15)
C11 P1 Ti1 121.43(11)
C28 P2 Ti1 97.21(12)
C28 P2 C30 103.76(16)
C28 P2 C33 105.07(17)
C30 P2 Ti1 118.75(12)
C33 P2 Ti1 123.04(12)
C33 P2 C30 105.81(17)
C1 N1 Ti1 127.2(2)
C1 N1 C14 113.8(2)
C14 N1 Ti1 117.3(2)
C23 N2 Ti1 126.5(2)
C23 N2 C36 115.2(3)
C36 N2 Ti1 117.4(2)
N1 C1 C2 123.3(3)
N1 C1 C6 119.8(3)
C2 C1 C6 116.9(3)
C3 C2 C1 121.4(3)
C2 C3 C4 122.4(3)
C3 C4 C5 116.9(3)
C3 C4 C7 121.2(3)
C5 C4 C7 121.8(3)
C4 C5 C6 122.0(3)
C1 C6 P1 115.9(2)
C5 C6 P1 123.7(3)
C5 C6 C1 120.3(3)
C9 C8 P1 110.6(2)
C9 C8 C10 110.3(3)
C10 C8 P1 111.8(2)
C12 C11 P1 108.7(2)
C13 C11 P1 115.8(2)
C13 C11 C12 110.6(3)
C15 C14 N1 119.6(3)
C15 C14 C19 120.1(3)
C19 C14 N1 120.3(3)
C14 C15 C20 120.4(3)
C16 C15 C14 119.1(3)
C16 C15 C20 120.3(3)
C15 C16 C17 121.4(4)
C16 C17 C21 119.8(4)
C18 C17 C16 118.3(3)
C18 C17 C21 121.9(4)
C17 C18 C19 122.6(3)
C14 C19 C22 121.3(3)
C18 C19 C14 118.2(3)
C18 C19 C22 120.5(3)
N2 C23 C24 122.2(3)
N2 C23 C28 120.9(3)
C28 C23 C24 116.9(3)
C25 C24 C23 120.8(3)
C24 C25 C26 122.7(3)
C25 C26 C29 121.3(3)
C27 C26 C25 116.7(3)
C27 C26 C29 122.0(4)
C26 C27 C28 122.2(3)
C23 C28 P2 116.1(2)
C27 C28 P2 123.0(3)
C27 C28 C23 120.7(3)
C31 C30 P2 111.1(2)
C31 C30 C32 110.9(3)
C32 C30 P2 112.3(2)
C34 C33 P2 108.8(3)
C34 C33 C35 110.5(3)
C35 C33 P2 116.8(3)
C37 C36 N2 120.6(3)
C37 C36 C41 119.2(3)
C41 C36 N2 120.1(3)
C36 C37 C42 119.9(3)
C38 C37 C36 119.3(3)
C38 C37 C42 120.7(3)
C37 C38 C39 121.5(3)
C38 C39 C43 121.2(3)
C40 C39 C38 117.8(3)
C40 C39 C43 121.0(3)
C41 C40 C39 122.5(3)
C36 C41 C44 120.4(3)
C40 C41 C36 119.0(3)
C40 C41 C44 120.5(3)

loop_
_geom_bond_atom_site_label_1
_geom_bond_atom_site_label_2
_geom_bond_distance
Ti1 P1 2.6559(10)
Ti1 P2 2.6632(11)
Ti1 O1 1.644(2)
Ti1 N1 2.079(3)
Ti1 N2 2.077(3)
P1 C6 1.810(3)
P1 C8 1.851(3)
P1 C11 1.855(3)
P2 C28 1.808(3)
P2 C30 1.863(4)
P2 C33 1.852(4)
N1 C1 1.398(4)
N1 C14 1.443(4)
N2 C23 1.392(4)
N2 C36 1.433(4)
C1 C2 1.406(4)
C1 C6 1.414(4)
C2 C3 1.378(5)
C3 C4 1.389(5)
C4 C5 1.393(4)
C4 C7 1.508(5)
C5 C6 1.404(5)
C8 C9 1.522(5)
C8 C10 1.531(5)
C11 C12 1.527(5)
C11 C13 1.527(5)
C14 C15 1.403(5)
C14 C19 1.411(5)
C15 C16 1.392(5)
C15 C20 1.519(5)
C16 C17 1.397(6)
C17 C18 1.376(6)
C17 C21 1.512(5)
C18 C19 1.393(5)
C19 C22 1.494(5)
C23 C24 1.414(4)
C23 C28 1.406(5)
C24 C25 1.383(5)
C25 C26 1.389(5)
C26 C27 1.388(5)
C26 C29 1.510(5)
C27 C28 1.400(5)
C30 C31 1.522(5)
C30 C32 1.524(5)
C33 C34 1.522(5)
C33 C35 1.530(5)
C36 C37 1.410(5)
C36 C41 1.411(4)
C37 C38 1.395(5)
C37 C42 1.508(4)
C38 C39 1.399(5)
C39 C40 1.389(5)
C39 C43 1.505(5)
C40 C41 1.386(5)
C41 C44 1.500(5)
